data_7207667
loop_
_publ_author_name
'Ghosh, Soumyajit'
'Malla Reddy, C.'

_publ_section_title
;
 Co-crystals of caffeine with substituted nitroanilines and nitrobenzoic
 acids: Structure--mechanical property and thermal studies
;
_journal_issue 7
_journal_name_full CrystEngComm
_journal_page_first 2444
_journal_paper_doi 10.1039/c2ce06754d
_journal_volume 14
_journal_year 2012
_chemical_formula_moiety 'C8 H10 N4 O2, C6 H5 F N2 O2'
_chemical_formula_sum 'C14 H15 F N6 O4'
_chemical_formula_weight 350.32
_chemical_melting_point 413.59
_chemical_name_common Caffeine:2-fluoro-5nitroaniline
_chemical_name_systematic
;
?
;
_space_group_IT_number 14
_symmetry_cell_setting monoclinic
_symmetry_space_group_name_Hall '-P 2ybc'
_symmetry_space_group_name_H-M 'P 1 21/c 1'
_atom_sites_solution_hydrogens geom
_atom_sites_solution_primary direct
_atom_sites_solution_secondary difmap
_audit_creation_method SHELXL-97
_cell_angle_alpha 90.00
_cell_angle_beta 92.806(2)
_cell_angle_gamma 90.00
_cell_formula_units_Z 4
_cell_length_a 5.8784(5)
_cell_length_b 33.258(3)
_cell_length_c 8.0008(7)
_cell_measurement_reflns_used 7710
_cell_measurement_temperature 296(2)
_cell_measurement_theta_max 32.25
_cell_measurement_theta_min 3.14
_cell_volume 1562.3(2)
_computing_cell_refinement 'Bruker SMART'
_computing_data_collection 'Bruker SMART'
_computing_data_reduction 'Bruker SAINT'
_computing_molecular_graphics 'Bruker SHELXTL'
_computing_publication_material 'Bruker SHELXTL'
_computing_structure_refinement 'SHELXL-97 (Sheldrick, 1997)'
_computing_structure_solution 'SHELXS-97 (Sheldrick, 1990)'
_diffrn_ambient_temperature 296(2)
_diffrn_measured_fraction_theta_full 0.989
_diffrn_measured_fraction_theta_max 0.989
_diffrn_measurement_device_type 'BRUKER KAPPA APEX II DUO'
_diffrn_measurement_method 'phi and omega scans'
_diffrn_radiation_monochromator graphite
_diffrn_radiation_source 'fine-focus sealed tube'
_diffrn_radiation_type MoK\a
_diffrn_radiation_wavelength 0.71073
_diffrn_reflns_av_R_equivalents 0.0243
_diffrn_reflns_av_sigmaI/netI 0.0211
_diffrn_reflns_limit_h_max 7
_diffrn_reflns_limit_h_min -7
_diffrn_reflns_limit_k_max 42
_diffrn_reflns_limit_k_min -40
_diffrn_reflns_limit_l_max 9
_diffrn_reflns_limit_l_min -10
_diffrn_reflns_number 12814
_diffrn_reflns_theta_full 27.00
_diffrn_reflns_theta_max 27.00
_diffrn_reflns_theta_min 2.62
_diffrn_standards_decay_% 0
_diffrn_standards_interval_count 0
_diffrn_standards_interval_time 0
_diffrn_standards_number 0
_exptl_absorpt_coefficient_mu 0.120
_exptl_absorpt_correction_T_max 0.980
_exptl_absorpt_correction_T_min 0.941
_exptl_absorpt_correction_type multi-scan
_exptl_absorpt_process_details 'multi-scan absorption correction'
_exptl_crystal_colour yellow
_exptl_crystal_density_diffrn 1.489
_exptl_crystal_density_method 'not measured'
_exptl_crystal_description block
_exptl_crystal_F_000 728
_exptl_crystal_size_max 0.60
_exptl_crystal_size_mid 0.42
_exptl_crystal_size_min 0.17
_refine_diff_density_max 0.238
_refine_diff_density_min -0.205
_refine_diff_density_rms 0.043
_refine_ls_extinction_method none
_refine_ls_goodness_of_fit_ref 1.134
_refine_ls_hydrogen_treatment mixed
_refine_ls_matrix_type full
_refine_ls_number_parameters 241
_refine_ls_number_reflns 3384
_refine_ls_number_restraints 0
_refine_ls_restrained_S_all 1.134
_refine_ls_R_factor_all 0.0673
_refine_ls_R_factor_gt 0.0588
_refine_ls_shift/su_max 0.017
_refine_ls_shift/su_mean 0.000
_refine_ls_structure_factor_coef Fsqd
_refine_ls_weighting_details 'calc w=1/[\s^2^(Fo^2^)+(0.0452P)^2^+1.1664P] where P=(Fo^2^+2Fc^2^)/3'
_refine_ls_weighting_scheme calc
_refine_ls_wR_factor_gt 0.1406
_refine_ls_wR_factor_ref 0.1458
_reflns_number_gt 2911
_reflns_number_total 3384
_reflns_threshold_expression >2sigma(I)
_cod_data_source_file c2ce06754d.txt
_cod_data_source_block cmr_sg_085_1
_cod_depositor_comments
;
The following automatic conversions were performed:

'_symmetry_cell_setting' value 'Monoclinic' changed to 'monoclinic'
according to /home/saulius/struct/CIF-dictionaries/cif_core.dic
dictionary named 'cif_core.dic' version 2.4.1 from 2010-06-29.

Automatic conversion script
Id: cif_fix_values 1715 2011-07-08 13:25:40Z adriana 
;
_cod_original_sg_symbol_Hall -P2ybc
_cod_original_sg_symbol_H-M 'P2(1)/c '
_cod_database_code 7207667

loop_
_symmetry_equiv_pos_as_xyz
'x, y, z'
'-x, y+1/2, -z+1/2'
'-x, -y, -z'
'x, -y-1/2, z-1/2'

loop_
_atom_site_label
_atom_site_type_symbol
_atom_site_fract_x
_atom_site_fract_y
_atom_site_fract_z
_atom_site_U_iso_or_equiv
_atom_site_adp_type
_atom_site_occupancy
_atom_site_symmetry_multiplicity
_atom_site_calc_flag
_atom_site_refinement_flags
F1 F 0.3833(3) 0.67307(4) 0.5535(2) 0.0662(5) Uani 1 1 d .
O1 O 0.0771(3) 0.74468(5) 0.9870(3) 0.0581(5) Uani 1 1 d .
O2 O 0.5960(3) 0.64717(5) 1.1414(2) 0.0549(5) Uani 1 1 d .
O3 O 0.2051(5) 0.49609(6) 0.3448(4) 0.1031(10) Uani 1 1 d .
N6 N -0.0143(4) 0.66972(7) 0.3683(3) 0.0586(6) Uani 1 1 d .
N1 N 0.3350(3) 0.69561(5) 1.0624(2) 0.0401(4) Uani 1 1 d .
N2 N 0.2850(3) 0.58894(5) 0.9381(2) 0.0428(4) Uani 1 1 d .
N3 N -0.0388(3) 0.61178(6) 0.8100(3) 0.0490(5) Uani 1 1 d .
N4 N 0.0080(3) 0.68180(5) 0.8897(2) 0.0406(4) Uani 1 1 d .
C10 C 0.3141(4) 0.63639(7) 0.4953(3) 0.0439(5) Uani 1 1 d .
C9 C 0.1078(4) 0.63559(6) 0.4009(3) 0.0394(5) Uani 1 1 d .
C1 C 0.1349(4) 0.70935(6) 0.9795(3) 0.0405(5) Uani 1 1 d .
C2 C 0.4180(4) 0.65606(6) 1.0640(3) 0.0377(5) Uani 1 1 d .
C3 C 0.2739(4) 0.62982(6) 0.9675(3) 0.0363(5) Uani 1 1 d .
C4 C 0.4688(5) 0.56127(8) 0.9866(4) 0.0623(7) Uani 1 1 d .
H4A H 0.4272 0.5345 0.9519 0.093 Uiso 1 1 calc R
H4B H 0.4952 0.5619 1.1059 0.093 Uiso 1 1 calc R
H4C H 0.6050 0.5692 0.9339 0.093 Uiso 1 1 calc R
C5 C 0.4655(5) 0.72558(7) 1.1625(4) 0.0574(7) Uani 1 1 d .
H5A H 0.4703 0.7178 1.2782 0.086 Uiso 1 1 calc R
H5B H 0.3936 0.7514 1.1498 0.086 Uiso 1 1 calc R
H5C H 0.6178 0.7271 1.1247 0.086 Uiso 1 1 calc R
C6 C 0.0949(4) 0.58021(7) 0.8443(3) 0.0502(6) Uani 1 1 d .
C7 C 0.0753(4) 0.64211(6) 0.8877(3) 0.0369(5) Uani 1 1 d .
C8 C -0.1924(4) 0.69518(8) 0.7893(3) 0.0555(6) Uani 1 1 d .
H8A H -0.2871 0.7113 0.8572 0.083 Uiso 1 1 calc R
H8B H -0.2766 0.6722 0.7484 0.083 Uiso 1 1 calc R
H8C H -0.1449 0.7108 0.6965 0.083 Uiso 1 1 calc R
C11 C 0.4467(4) 0.60360(8) 0.5303(3) 0.0502(6) Uani 1 1 d .
H11 H 0.5837 0.6062 0.5926 0.060 Uiso 1 1 calc R
C12 C 0.3749(4) 0.56623(8) 0.4719(3) 0.0529(6) Uani 1 1 d .
H12 H 0.4605 0.5432 0.4939 0.063 Uiso 1 1 calc R
C13 C 0.1703(4) 0.56483(7) 0.3794(3) 0.0466(5) Uani 1 1 d .
N5 N 0.0906(4) 0.52585(6) 0.3141(3) 0.0638(6) Uani 1 1 d .
O4 O -0.0884(5) 0.52426(6) 0.2311(4) 0.1012(10) Uani 1 1 d .
C14 C 0.0367(4) 0.59807(7) 0.3430(3) 0.0428(5) Uani 1 1 d .
H14 H -0.0997 0.5954 0.2801 0.051 Uiso 1 1 calc R
H6A H 0.033(5) 0.6913(9) 0.407(3) 0.051(7) Uiso 1 1 d .
H6B H -0.147(5) 0.6674(8) 0.304(4) 0.059(8) Uiso 1 1 d .
H6 H 0.068(5) 0.5516(9) 0.807(3) 0.059(8) Uiso 1 1 d .

loop_
_atom_site_aniso_label
_atom_site_aniso_U_11
_atom_site_aniso_U_22
_atom_site_aniso_U_33
_atom_site_aniso_U_23
_atom_site_aniso_U_13
_atom_site_aniso_U_12
F1 0.0629(10) 0.0450(8) 0.0875(11) -0.0080(7) -0.0307(8) -0.0087(7)
O1 0.0649(11) 0.0305(8) 0.0783(13) -0.0007(8) -0.0019(9) 0.0080(8)
O2 0.0477(10) 0.0525(10) 0.0622(11) -0.0034(8) -0.0194(8) 0.0050(8)
O3 0.1026(19) 0.0397(11) 0.162(3) -0.0193(13) -0.0441(18) 0.0178(12)
N6 0.0566(14) 0.0354(11) 0.0808(16) -0.0075(11) -0.0269(12) 0.0018(10)
N1 0.0402(10) 0.0303(9) 0.0492(11) -0.0058(7) -0.0039(8) -0.0043(7)
N2 0.0483(11) 0.0287(9) 0.0515(11) -0.0022(8) 0.0019(8) 0.0014(8)
N3 0.0450(11) 0.0432(11) 0.0580(12) -0.0097(9) -0.0056(9) -0.0093(9)
N4 0.0378(10) 0.0339(9) 0.0494(11) 0.0024(8) -0.0055(8) 0.0021(7)
C10 0.0437(12) 0.0384(11) 0.0484(13) -0.0026(10) -0.0086(10) -0.0071(9)
C9 0.0384(11) 0.0363(11) 0.0428(11) 0.0000(9) -0.0044(9) -0.0015(9)
C1 0.0433(12) 0.0313(10) 0.0470(12) 0.0034(9) 0.0037(9) -0.0003(9)
C2 0.0374(11) 0.0358(11) 0.0395(11) 0.0005(8) -0.0015(9) -0.0008(9)
C3 0.0391(11) 0.0282(10) 0.0414(11) -0.0010(8) -0.0009(9) 0.0008(8)
C4 0.0611(16) 0.0398(13) 0.086(2) 0.0029(13) 0.0022(14) 0.0142(12)
C5 0.0626(16) 0.0420(13) 0.0664(17) -0.0146(12) -0.0086(13) -0.0123(12)
C6 0.0503(14) 0.0361(12) 0.0639(16) -0.0100(11) 0.0002(11) -0.0095(10)
C7 0.0367(11) 0.0330(10) 0.0407(11) -0.0003(8) 0.0000(8) -0.0038(8)
C8 0.0456(13) 0.0568(15) 0.0627(16) 0.0091(12) -0.0118(11) 0.0098(12)
C11 0.0402(12) 0.0526(14) 0.0563(14) 0.0014(11) -0.0124(10) 0.0014(10)
C12 0.0499(14) 0.0450(13) 0.0629(15) 0.0005(11) -0.0077(11) 0.0111(11)
C13 0.0506(13) 0.0365(12) 0.0522(13) -0.0040(10) -0.0029(10) 0.0000(10)
N5 0.0715(16) 0.0366(11) 0.0815(17) -0.0080(11) -0.0143(13) 0.0020(11)
O4 0.1025(18) 0.0472(12) 0.147(2) -0.0231(13) -0.0610(18) -0.0007(12)
C14 0.0408(12) 0.0397(12) 0.0471(12) -0.0032(9) -0.0078(9) -0.0031(9)

loop_
_atom_type_symbol
_atom_type_description
_atom_type_scat_dispersion_real
_atom_type_scat_dispersion_imag
_atom_type_scat_source
C C 0.0033 0.0016 'International Tables Vol C Tables 4.2.6.8 and 6.1.1.4'
H H 0.0000 0.0000 'International Tables Vol C Tables 4.2.6.8 and 6.1.1.4'
N N 0.0061 0.0033 'International Tables Vol C Tables 4.2.6.8 and 6.1.1.4'
O O 0.0106 0.0060 'International Tables Vol C Tables 4.2.6.8 and 6.1.1.4'
F F 0.0171 0.0103 'International Tables Vol C Tables 4.2.6.8 and 6.1.1.4'

loop_
_geom_angle_atom_site_label_1
_geom_angle_atom_site_label_2
_geom_angle_atom_site_label_3
_geom_angle
C9 N6 H6A 119(2)
C9 N6 H6B 117.6(18)
H6A N6 H6B 123(3)
C1 N1 C2 126.53(18)
C1 N1 C5 116.15(19)
C2 N1 C5 117.28(19)
C6 N2 C3 105.20(19)
C6 N2 C4 126.6(2)
C3 N2 C4 128.1(2)
C6 N3 C7 102.69(19)
C1 N4 C7 119.99(18)
C1 N4 C8 119.35(19)
C7 N4 C8 120.59(19)
F1 C10 C11 119.3(2)
F1 C10 C9 116.0(2)
C11 C10 C9 124.7(2)
N6 C9 C14 122.5(2)
N6 C9 C10 121.6(2)
C14 C9 C10 115.9(2)
O1 C1 N4 121.6(2)
O1 C1 N1 121.3(2)
N4 C1 N1 117.12(18)
O2 C2 N1 121.3(2)
O2 C2 C3 126.8(2)
N1 C2 C3 111.94(18)
C7 C3 N2 105.15(18)
C7 C3 C2 122.99(19)
N2 C3 C2 131.8(2)
N2 C4 H4A 109.5
N2 C4 H4B 109.5
H4A C4 H4B 109.5
N2 C4 H4C 109.5
H4A C4 H4C 109.5
H4B C4 H4C 109.5
N1 C5 H5A 109.5
N1 C5 H5B 109.5
H5A C5 H5B 109.5
N1 C5 H5C 109.5
H5A C5 H5C 109.5
H5B C5 H5C 109.5
N3 C6 N2 114.2(2)
N3 C6 H6 126.9(16)
N2 C6 H6 118.9(16)
N3 C7 C3 112.76(19)
N3 C7 N4 125.9(2)
C3 C7 N4 121.36(19)
N4 C8 H8A 109.5
N4 C8 H8B 109.5
H8A C8 H8B 109.5
N4 C8 H8C 109.5
H8A C8 H8C 109.5
H8B C8 H8C 109.5
C10 C11 C12 119.1(2)
C10 C11 H11 120.4
C12 C11 H11 120.4
C13 C12 C11 117.0(2)
C13 C12 H12 121.5
C11 C12 H12 121.5
C14 C13 C12 123.9(2)
C14 C13 N5 117.7(2)
C12 C13 N5 118.4(2)
O3 N5 O4 122.0(2)
O3 N5 C13 118.9(2)
O4 N5 C13 119.0(2)
C13 C14 C9 119.4(2)
C13 C14 H14 120.3
C9 C14 H14 120.3

loop_
_geom_bond_atom_site_label_1
_geom_bond_atom_site_label_2
_geom_bond_distance
F1 C10 1.361(3)
O1 C1 1.226(3)
O2 C2 1.226(3)
O3 N5 1.215(3)
N6 C9 1.362(3)
N6 H6A 0.82(3)
N6 H6B 0.91(3)
N1 C1 1.398(3)
N1 C2 1.403(3)
N1 C5 1.471(3)
N2 C6 1.347(3)
N2 C3 1.382(3)
N2 C4 1.457(3)
N3 C6 1.332(3)
N3 C7 1.347(3)
N4 C1 1.364(3)
N4 C7 1.378(3)
N4 C8 1.462(3)
C10 C11 1.362(3)
C10 C9 1.397(3)
C9 C14 1.389(3)
C2 C3 1.418(3)
C3 C7 1.366(3)
C4 H4A 0.9600
C4 H4B 0.9600
C4 H4C 0.9600
C5 H5A 0.9600
C5 H5B 0.9600
C5 H5C 0.9600
C6 H6 1.01(3)
C8 H8A 0.9600
C8 H8B 0.9600
C8 H8C 0.9600
C11 C12 1.387(3)
C11 H11 0.9300
C12 C13 1.382(3)
C12 H12 0.9300
C13 C14 1.379(3)
C13 N5 1.466(3)
N5 O4 1.217(3)
C14 H14 0.9300
